data_4336693
loop_
_publ_author_name
'Susanne W\"ohlert'
'Tomasz Fic'
'Zbigniew Tomkowicz'
'Stefan G. Ebbinghaus'
'Micha\/l Rams'
'Wolfgang Haase'
'Christian N\"ather'

_publ_section_title
;
 Structural and Magnetic Studies of a New Co(II) Thiocyanato Coordination
 Polymer Showing Slow Magnetic Relaxations and a Metamagnetic Transition
;
_journal_name_full 'Inorganic Chemistry'
_journal_page_first 12947
_journal_page_last 12957
_journal_paper_doi 10.1021/ic4012235
_journal_volume 52
_journal_year 2013
_chemical_formula_moiety 'C30 H36 Co N6 S2'
_chemical_formula_sum 'C30 H36 Co N6 S2'
_chemical_formula_weight 603.70
_chemical_name_systematic
; 
 ? 
;
_space_group_IT_number 2
_symmetry_cell_setting triclinic
_symmetry_space_group_name_Hall '-P 1'
_symmetry_space_group_name_H-M 'P -1'
_atom_sites_solution_hydrogens geom
_atom_sites_solution_primary direct
_atom_sites_solution_secondary difmap
_audit_creation_method SHELXL-97
_cell_angle_alpha 91.529(3)
_cell_angle_beta 90.820(3)
_cell_angle_gamma 103.129(3)
_cell_formula_units_Z 4
_cell_length_a 10.3959(4)
_cell_length_b 16.2297(5)
_cell_length_c 20.0857(6)
_cell_measurement_reflns_used 38963
_cell_measurement_temperature 293(2)
_cell_measurement_theta_max 25.01
_cell_measurement_theta_min 1.62
_cell_volume 3298.43(19)
_computing_cell_refinement 'X-Area (Stoe, 2008)'
_computing_data_collection 'X-Area (Stoe, 2008)'
_computing_data_reduction 'X-Area (Stoe, 2008)'
_computing_molecular_graphics
;
XP in SHELXTL (Sheldrick, 2008) and Diamond (Brandenburg, 2011)
;
_computing_publication_material 'XCIF in SHELXTL (Sheldrick, 2008)'
_computing_structure_refinement 'SHELXL-97 (Sheldrick, 1997)'
_computing_structure_solution 'SHELXS-97 (Sheldrick, 1990)'
_diffrn_ambient_temperature 293(2)
_diffrn_measured_fraction_theta_full 0.995
_diffrn_measured_fraction_theta_max 0.995
_diffrn_measurement_device_type 'STOE IPDS-2'
_diffrn_measurement_method 'omega scan'
_diffrn_radiation_monochromator graphite
_diffrn_radiation_source 'fine-focus sealed tube'
_diffrn_radiation_type MoK\a
_diffrn_radiation_wavelength 0.71073
_diffrn_reflns_av_R_equivalents 0.0273
_diffrn_reflns_av_sigmaI/netI 0.0230
_diffrn_reflns_limit_h_max 12
_diffrn_reflns_limit_h_min -12
_diffrn_reflns_limit_k_max 19
_diffrn_reflns_limit_k_min -19
_diffrn_reflns_limit_l_max 23
_diffrn_reflns_limit_l_min -23
_diffrn_reflns_number 38963
_diffrn_reflns_theta_full 25.01
_diffrn_reflns_theta_max 25.01
_diffrn_reflns_theta_min 1.62
_diffrn_standards_decay_% 0
_diffrn_standards_interval_time 0
_diffrn_standards_number 0
_exptl_absorpt_coefficient_mu 0.674
_exptl_absorpt_correction_T_max 0.8592
_exptl_absorpt_correction_T_min 0.7326
_exptl_absorpt_correction_type numerical
_exptl_absorpt_process_details 'X-Shape and X-Red32 (Stoe, 2008)'
_exptl_crystal_colour red
_exptl_crystal_density_diffrn 1.216
_exptl_crystal_description block
_exptl_crystal_F_000 1268
_exptl_crystal_size_max 0.3150
_exptl_crystal_size_mid 0.2510
_exptl_crystal_size_min 0.1398
_refine_diff_density_max 0.515
_refine_diff_density_min -0.333
_refine_diff_density_rms 0.037
_refine_ls_extinction_method none
_refine_ls_goodness_of_fit_ref 1.049
_refine_ls_hydrogen_treatment constr
_refine_ls_matrix_type full
_refine_ls_number_parameters 700
_refine_ls_number_reflns 11555
_refine_ls_number_restraints 0
_refine_ls_restrained_S_all 1.049
_refine_ls_R_factor_all 0.0837
_refine_ls_R_factor_gt 0.0617
_refine_ls_shift/su_max 0.000
_refine_ls_shift/su_mean 0.000
_refine_ls_structure_factor_coef Fsqd
_refine_ls_weighting_details 'calc w=1/[\s^2^(Fo^2^)+(0.0866P)^2^+1.0146P] where P=(Fo^2^+2Fc^2^)/3'
_refine_ls_weighting_scheme calc
_refine_ls_wR_factor_gt 0.1605
_refine_ls_wR_factor_ref 0.1746
_reflns_number_gt 8559
_reflns_number_total 11555
_reflns_threshold_expression >2sigma(I)
_cod_data_source_file ic4012235_si_002.cif
_cod_data_source_block rm57
_cod_database_code 4336693

loop_
_symmetry_equiv_pos_as_xyz
'x, y, z'
'-x, -y, -z'

loop_
_atom_site_label
_atom_site_type_symbol
_atom_site_fract_x
_atom_site_fract_y
_atom_site_fract_z
_atom_site_U_iso_or_equiv
_atom_site_adp_type
_atom_site_occupancy
_atom_site_symmetry_multiplicity
_atom_site_calc_flag
_atom_site_refinement_flags
_atom_site_disorder_assembly
_atom_site_disorder_group
Co1 Co 0.42890(5) 0.39376(3) 0.25038(2) 0.08237(17) Uani 1 1 d . . .
N1 N 0.2816(3) 0.4324(2) 0.19758(18) 0.1024(10) Uani 1 1 d . . .
C1 C 0.2180(4) 0.4717(2) 0.1736(2) 0.0899(10) Uani 1 1 d . . .
S1 S 0.1278(2) 0.52679(12) 0.13959(12) 0.1906(9) Uani 1 1 d . . .
N2 N 0.5805(3) 0.3610(2) 0.30477(17) 0.0955(9) Uani 1 1 d . . .
C2 C 0.6493(4) 0.3600(3) 0.3491(2) 0.0907(10) Uani 1 1 d . . .
S2 S 0.74252(17) 0.36048(16) 0.41345(9) 0.1827(8) Uani 1 1 d . . .
N10 N 0.4554(3) 0.51124(19) 0.31190(15) 0.0880(8) Uani 1 1 d . . .
C10 C 0.4537(4) 0.5848(2) 0.2851(2) 0.0943(10) Uani 1 1 d . . .
H10 H 0.4434 0.5862 0.2391 0.113 Uiso 1 1 calc R . .
C11 C 0.4665(4) 0.6589(2) 0.3217(2) 0.1017(11) Uani 1 1 d . . .
H11 H 0.4647 0.7088 0.3003 0.122 Uiso 1 1 calc R . .
C12 C 0.4818(5) 0.6601(3) 0.3901(2) 0.1062(12) Uani 1 1 d . . .
C13 C 0.4824(5) 0.5836(3) 0.4174(2) 0.1144(14) Uani 1 1 d . . .
H13 H 0.4908 0.5802 0.4633 0.137 Uiso 1 1 calc R . .
C14 C 0.4707(5) 0.5122(3) 0.3779(2) 0.1043(12) Uani 1 1 d . . .
H14 H 0.4736 0.4618 0.3982 0.125 Uiso 1 1 calc R . .
C15 C 0.4974(7) 0.7393(3) 0.4330(3) 0.151(2) Uani 1 1 d . . .
H15A H 0.4902 0.7235 0.4793 0.181 Uiso 1 1 calc R . .
H15B H 0.5855 0.7739 0.4273 0.181 Uiso 1 1 calc R . .
C16 C 0.4032(9) 0.7900(5) 0.4196(5) 0.220(4) Uani 1 1 d . . .
H16A H 0.4208 0.8391 0.4489 0.330 Uiso 1 1 calc R . .
H16B H 0.3154 0.7573 0.4266 0.330 Uiso 1 1 calc R . .
H16C H 0.4106 0.8074 0.3742 0.330 Uiso 1 1 calc R . .
N20 N 0.5742(3) 0.46006(19) 0.18071(14) 0.0858(8) Uani 1 1 d . . .
C20 C 0.5506(5) 0.4570(3) 0.1151(2) 0.1100(13) Uani 1 1 d . . .
H20 H 0.4709 0.4240 0.0985 0.132 Uiso 1 1 calc R . .
C21 C 0.6388(5) 0.5004(3) 0.0711(2) 0.1186(15) Uani 1 1 d . . .
H21 H 0.6184 0.4949 0.0257 0.142 Uiso 1 1 calc R . .
C22 C 0.7569(4) 0.5519(3) 0.0926(2) 0.1005(11) Uani 1 1 d . . .
C23 C 0.7800(4) 0.5543(3) 0.1600(2) 0.0952(10) Uani 1 1 d . . .
H23 H 0.8581 0.5878 0.1780 0.114 Uiso 1 1 calc R . .
C24 C 0.6899(4) 0.5082(2) 0.20090(18) 0.0881(10) Uani 1 1 d . . .
H24 H 0.7107 0.5105 0.2462 0.106 Uiso 1 1 calc R . .
C25 C 0.8552(6) 0.6017(4) 0.0454(3) 0.149(2) Uani 1 1 d . . .
H25A H 0.9244 0.6395 0.0716 0.179 Uiso 1 1 calc R . .
H25B H 0.8960 0.5625 0.0208 0.179 Uiso 1 1 calc R . .
C26 C 0.8013(7) 0.6510(5) -0.0015(3) 0.187(3) Uani 1 1 d . . .
H26A H 0.8698 0.6788 -0.0302 0.281 Uiso 1 1 calc R . .
H26B H 0.7657 0.6927 0.0221 0.281 Uiso 1 1 calc R . .
H26C H 0.7325 0.6145 -0.0278 0.281 Uiso 1 1 calc R . .
N30 N 0.2863(3) 0.32778(18) 0.31996(16) 0.0883(8) Uani 1 1 d . . .
C30 C 0.1825(4) 0.3572(3) 0.3391(2) 0.1032(12) Uani 1 1 d . . .
H30 H 0.1703 0.4071 0.3211 0.124 Uiso 1 1 calc R . .
C31 C 0.0935(5) 0.3180(3) 0.3837(3) 0.1287(17) Uani 1 1 d . . .
H31 H 0.0239 0.3420 0.3961 0.154 Uiso 1 1 calc R . .
C32 C 0.1058(6) 0.2427(3) 0.4105(3) 0.1367(19) Uani 1 1 d . B .
C33 C 0.2122(5) 0.2122(3) 0.3909(3) 0.1288(17) Uani 1 1 d . . .
H33 H 0.2257 0.1619 0.4078 0.155 Uiso 1 1 calc R . .
C34 C 0.2975(5) 0.2554(3) 0.3471(2) 0.1083(13) Uani 1 1 d . . .
H34 H 0.3691 0.2332 0.3350 0.130 Uiso 1 1 calc R . .
C35 C -0.0132(9) 0.1848(5) 0.4513(4) 0.196(3) Uani 1 1 d . . .
H35A H -0.0993 0.1960 0.4418 0.235 Uiso 0.50 1 calc PR A 1
H35B H -0.0162 0.1247 0.4480 0.235 Uiso 0.50 1 calc PR A 1
H35C H -0.0908 0.1698 0.4222 0.235 Uiso 0.50 1 d PR A 2
H35D H 0.0119 0.1328 0.4624 0.235 Uiso 0.50 1 d PR A 2
C36 C 0.0431(15) 0.2219(9) 0.5062(7) 0.153(4) Uiso 0.50 1 d P B 1
H36A H -0.0084 0.1996 0.5436 0.230 Uiso 0.50 1 calc PR B 1
H36B H 0.0490 0.2817 0.5046 0.230 Uiso 0.50 1 calc PR B 1
H36C H 0.1302 0.2118 0.5107 0.230 Uiso 0.50 1 calc PR B 1
C36' C -0.0447(16) 0.2193(10) 0.5052(8) 0.165(5) Uiso 0.50 1 d P B 2
H36D H -0.1145 0.1802 0.5263 0.247 Uiso 0.50 1 calc PR B 2
H36E H -0.0741 0.2695 0.4948 0.247 Uiso 0.50 1 calc PR B 2
H36F H 0.0308 0.2338 0.5348 0.247 Uiso 0.50 1 calc PR B 2
N40 N 0.3985(3) 0.27861(19) 0.18763(16) 0.0891(8) Uani 1 1 d . . .
C40 C 0.4970(4) 0.2422(3) 0.1732(2) 0.1059(12) Uani 1 1 d . . .
H40 H 0.5793 0.2648 0.1930 0.127 Uiso 1 1 calc R . .
C41 C 0.4846(5) 0.1732(3) 0.1310(3) 0.1267(16) Uani 1 1 d . . .
H41 H 0.5576 0.1508 0.1223 0.152 Uiso 1 1 calc R . .
C42 C 0.3649(6) 0.1371(3) 0.1014(2) 0.1239(16) Uani 1 1 d . . .
C43 C 0.2618(5) 0.1740(3) 0.1171(3) 0.1199(15) Uani 1 1 d . . .
H43 H 0.1783 0.1518 0.0985 0.144 Uiso 1 1 calc R . .
C44 C 0.2813(4) 0.2427(3) 0.1595(2) 0.1040(12) Uani 1 1 d . . .
H44 H 0.2095 0.2658 0.1694 0.125 Uiso 1 1 calc R . .
C45 C 0.3472(8) 0.0550(5) 0.0577(3) 0.188(3) Uani 1 1 d . . .
H45A H 0.4202 0.0284 0.0662 0.226 Uiso 1 1 calc R . .
H45B H 0.2660 0.0157 0.0692 0.226 Uiso 1 1 calc R . .
C46 C 0.3427(10) 0.0732(6) -0.0082(4) 0.238(4) Uani 1 1 d . . .
H46A H 0.3346 0.0222 -0.0348 0.357 Uiso 1 1 calc R . .
H46B H 0.4223 0.1130 -0.0193 0.357 Uiso 1 1 calc R . .
H46C H 0.2680 0.0971 -0.0169 0.357 Uiso 1 1 calc R . .
Co2 Co 0.09539(5) 0.09258(3) 0.75288(2) 0.08739(18) Uani 1 1 d . . .
N3 N 0.0182(4) 0.1091(2) 0.84537(16) 0.1034(10) Uani 1 1 d . . .
C3 C -0.0093(4) 0.1214(2) 0.89803(19) 0.0930(10) Uani 1 1 d . . .
S3 S -0.0464(2) 0.13643(17) 0.97353(8) 0.2099(11) Uani 1 1 d . . .
N4 N 0.1758(4) 0.0778(2) 0.66127(16) 0.1052(10) Uani 1 1 d . . .
C4 C 0.2053(4) 0.0655(2) 0.60831(17) 0.0814(9) Uani 1 1 d . . .
S4 S 0.24425(19) 0.04683(11) 0.53399(6) 0.1475(6) Uani 1 1 d . . .
N50 N -0.1040(3) 0.03752(19) 0.71357(14) 0.0916(8) Uani 1 1 d . . .
C50 C -0.1968(5) -0.0078(3) 0.7505(2) 0.1047(12) Uani 1 1 d . . .
H50 H -0.1733 -0.0201 0.7933 0.126 Uiso 1 1 calc R . .
C51 C -0.3255(5) -0.0378(3) 0.7295(3) 0.1191(14) Uani 1 1 d . . .
H51 H -0.3866 -0.0692 0.7578 0.143 Uiso 1 1 calc R . .
C52 C -0.3637(5) -0.0210(3) 0.6661(3) 0.1156(14) Uani 1 1 d . D .
C53 C -0.2671(6) 0.0249(3) 0.6281(2) 0.1120(14) Uani 1 1 d . . .
H53 H -0.2877 0.0376 0.5849 0.134 Uiso 1 1 calc R . .
C54 C -0.1412(5) 0.0523(3) 0.65215(18) 0.1006(12) Uani 1 1 d . . .
H54 H -0.0780 0.0828 0.6244 0.121 Uiso 1 1 calc R . .
C55 C -0.5041(7) -0.0496(5) 0.6398(5) 0.188(3) Uani 1 1 d . . .
H55A H -0.5445 -0.0013 0.6430 0.226 Uiso 0.50 1 calc PR C 1
H55B H -0.5002 -0.0639 0.5928 0.226 Uiso 0.50 1 calc PR C 1
H55C H -0.5603 -0.0586 0.6783 0.226 Uiso 0.50 1 d PR C 2
H55D H -0.5244 -0.0020 0.6170 0.226 Uiso 0.50 1 d PR C 2
C56 C -0.5851(16) -0.1141(10) 0.6675(8) 0.178(5) Uiso 0.50 1 d P D 1
H56A H -0.6703 -0.1244 0.6457 0.267 Uiso 0.50 1 calc PR D 1
H56B H -0.5937 -0.1010 0.7139 0.267 Uiso 0.50 1 calc PR D 1
H56C H -0.5500 -0.1638 0.6631 0.267 Uiso 0.50 1 calc PR D 1
C56' C -0.5418(13) -0.1141(8) 0.6012(6) 0.144(4) Uiso 0.50 1 d P D 2
H56D H -0.6346 -0.1223 0.5916 0.215 Uiso 0.50 1 calc PR D 2
H56E H -0.5252 -0.1631 0.6224 0.215 Uiso 0.50 1 calc PR D 2
H56F H -0.4940 -0.1055 0.5605 0.215 Uiso 0.50 1 calc PR D 2
N60 N 0.0673(3) 0.21733(19) 0.72431(15) 0.0894(8) Uani 1 1 d . . .
C60 C -0.0408(4) 0.2432(3) 0.7417(2) 0.1011(11) Uani 1 1 d . . .
H60 H -0.1003 0.2095 0.7695 0.121 Uiso 1 1 calc R . .
C61 C -0.0682(5) 0.3167(3) 0.7206(2) 0.1122(13) Uani 1 1 d . . .
H61 H -0.1454 0.3314 0.7342 0.135 Uiso 1 1 calc R . .
C62 C 0.0154(6) 0.3691(3) 0.6800(2) 0.1105(13) Uani 1 1 d . . .
C63 C 0.1284(5) 0.3436(3) 0.6634(2) 0.1110(14) Uani 1 1 d . . .
H63 H 0.1904 0.3776 0.6370 0.133 Uiso 1 1 calc R . .
C64 C 0.1511(4) 0.2684(3) 0.6855(2) 0.0977(11) Uani 1 1 d . . .
H64 H 0.2279 0.2525 0.6727 0.117 Uiso 1 1 calc R . .
C65 C -0.0130(8) 0.4496(3) 0.6551(3) 0.155(2) Uani 1 1 d . . .
H65A H -0.0692 0.4701 0.6867 0.187 Uiso 1 1 calc R . .
H65B H 0.0695 0.4918 0.6537 0.187 Uiso 1 1 calc R . .
C66 C -0.0761(8) 0.4413(4) 0.5900(4) 0.180(3) Uani 1 1 d . . .
H66A H -0.0937 0.4946 0.5782 0.270 Uiso 1 1 calc R . .
H66B H -0.1577 0.3993 0.5908 0.270 Uiso 1 1 calc R . .
H66C H -0.0189 0.4244 0.5579 0.270 Uiso 1 1 calc R . .
N70 N 0.2926(3) 0.1497(2) 0.79388(16) 0.0966(9) Uani 1 1 d . . .
C70 C 0.3153(5) 0.2190(3) 0.8326(2) 0.1059(12) Uani 1 1 d . . .
H70 H 0.2460 0.2452 0.8403 0.127 Uiso 1 1 calc R . .
C71 C 0.4355(6) 0.2538(3) 0.8616(2) 0.1246(16) Uani 1 1 d . . .
H71 H 0.4459 0.3032 0.8878 0.150 Uiso 1 1 calc R . .
C72 C 0.5420(5) 0.2172(4) 0.8530(3) 0.1245(16) Uani 1 1 d . F .
C73 C 0.5182(5) 0.1474(4) 0.8117(3) 0.1250(15) Uani 1 1 d . . .
H73 H 0.5865 0.1207 0.8025 0.150 Uiso 1 1 calc R . .
C74 C 0.3963(5) 0.1158(3) 0.7834(2) 0.1134(13) Uani 1 1 d . . .
H74 H 0.3848 0.0681 0.7554 0.136 Uiso 1 1 calc R . .
C75 C 0.6780(6) 0.2506(5) 0.8854(3) 0.177(3) Uani 1 1 d . . .
H75A H 0.7348 0.2865 0.8547 0.212 Uiso 0.50 1 calc PR E 1
H75B H 0.7175 0.2035 0.8954 0.212 Uiso 0.50 1 calc PR E 1
H75C H 0.7365 0.2162 0.8688 0.212 Uiso 0.50 1 d PR E 2
H75D H 0.7120 0.3078 0.8708 0.212 Uiso 0.50 1 d PR E 2
C76 C 0.6665(15) 0.3034(10) 0.9523(7) 0.168(5) Uiso 0.50 1 d P F 1
H76A H 0.7529 0.3247 0.9718 0.252 Uiso 0.50 1 calc PR F 1
H76B H 0.6124 0.2673 0.9831 0.252 Uiso 0.50 1 calc PR F 1
H76C H 0.6272 0.3498 0.9423 0.252 Uiso 0.50 1 calc PR F 1
C76' C 0.6839(15) 0.2518(10) 0.9558(7) 0.165(5) Uiso 0.50 1 d P F 2
H76D H 0.7731 0.2749 0.9710 0.247 Uiso 0.50 1 calc PR F 2
H76E H 0.6551 0.1951 0.9711 0.247 Uiso 0.50 1 calc PR F 2
H76F H 0.6274 0.2862 0.9732 0.247 Uiso 0.50 1 calc PR F 2
N80 N 0.1133(3) -0.03542(19) 0.77879(14) 0.0936(9) Uani 1 1 d . . .
C80 C 0.1268(5) -0.0593(3) 0.8405(2) 0.1098(13) Uani 1 1 d . . .
H80 H 0.1346 -0.0191 0.8750 0.132 Uiso 1 1 calc R . .
C81 C 0.1300(5) -0.1406(4) 0.8560(2) 0.1191(15) Uani 1 1 d . . .
H81 H 0.1411 -0.1534 0.9002 0.143 Uiso 1 1 calc R . .
C82 C 0.1171(4) -0.2035(3) 0.8080(3) 0.1078(12) Uani 1 1 d . . .
C83 C 0.1038(7) -0.1780(3) 0.7462(3) 0.147(2) Uani 1 1 d . . .
H83 H 0.0955 -0.2174 0.7110 0.176 Uiso 1 1 calc R . .
C84 C 0.1020(7) -0.0960(3) 0.7324(2) 0.141(2) Uani 1 1 d . . .
H84 H 0.0924 -0.0824 0.6883 0.170 Uiso 1 1 calc R . .
C85 C 0.1142(7) -0.3027(5) 0.8142(4) 0.182(3) Uani 1 1 d . . .
H85A H 0.0275 -0.3365 0.8012 0.218 Uiso 1 1 calc R . .
H85B H 0.1789 -0.3184 0.7851 0.218 Uiso 1 1 calc R . .
C86 C 0.1428(10) -0.3166(5) 0.8791(6) 0.229(4) Uani 1 1 d . . .
H86A H 0.1428 -0.3752 0.8839 0.344 Uiso 1 1 calc R . .
H86B H 0.0773 -0.3017 0.9074 0.344 Uiso 1 1 calc R . .
H86C H 0.2282 -0.2824 0.8916 0.344 Uiso 1 1 calc R . .

loop_
_atom_site_aniso_label
_atom_site_aniso_U_11
_atom_site_aniso_U_22
_atom_site_aniso_U_33
_atom_site_aniso_U_23
_atom_site_aniso_U_13
_atom_site_aniso_U_12
Co1 0.0799(3) 0.0797(3) 0.0857(3) 0.0079(2) -0.0059(2) 0.0143(2)
N1 0.093(2) 0.097(2) 0.116(3) 0.0133(19) -0.0184(19) 0.0200(18)
C1 0.089(2) 0.081(2) 0.097(3) 0.0015(19) -0.009(2) 0.0147(19)
S1 0.2095(19) 0.1373(12) 0.244(2) 0.0042(13) -0.0848(17) 0.0850(13)
N2 0.095(2) 0.100(2) 0.093(2) 0.0081(17) -0.0072(18) 0.0244(17)
C2 0.076(2) 0.101(3) 0.093(2) 0.018(2) 0.0011(19) 0.0151(19)
S2 0.1250(11) 0.281(2) 0.1372(12) 0.0484(14) -0.0406(10) 0.0330(13)
N10 0.099(2) 0.0787(18) 0.0847(19) 0.0099(15) 0.0020(15) 0.0153(15)
C10 0.104(3) 0.080(2) 0.095(2) 0.010(2) 0.003(2) 0.011(2)
C11 0.111(3) 0.076(2) 0.116(3) 0.012(2) 0.005(2) 0.015(2)
C12 0.112(3) 0.094(3) 0.109(3) -0.010(2) 0.003(2) 0.017(2)
C13 0.153(4) 0.103(3) 0.085(3) -0.002(2) 0.001(3) 0.027(3)
C14 0.137(4) 0.091(3) 0.087(3) 0.012(2) 0.002(2) 0.029(2)
C15 0.198(6) 0.102(3) 0.152(5) -0.025(3) -0.004(4) 0.036(4)
C16 0.260(9) 0.154(6) 0.264(10) -0.077(6) -0.047(8) 0.096(6)
N20 0.0857(19) 0.0886(19) 0.0763(17) 0.0035(14) -0.0100(14) 0.0064(15)
C20 0.107(3) 0.120(3) 0.087(3) 0.008(2) -0.016(2) -0.006(2)
C21 0.129(4) 0.145(4) 0.075(2) 0.015(2) -0.008(2) 0.015(3)
C22 0.088(3) 0.114(3) 0.098(3) 0.021(2) 0.001(2) 0.017(2)
C23 0.082(2) 0.100(3) 0.098(3) 0.004(2) -0.006(2) 0.007(2)
C24 0.084(2) 0.095(2) 0.079(2) -0.0012(18) -0.0098(18) 0.0087(19)
C25 0.120(4) 0.194(6) 0.132(4) 0.067(4) 0.011(3) 0.025(4)
C26 0.176(6) 0.219(7) 0.158(6) 0.074(5) 0.022(5) 0.017(5)
N30 0.089(2) 0.0733(17) 0.105(2) 0.0115(15) 0.0122(16) 0.0224(15)
C30 0.096(3) 0.082(2) 0.137(4) 0.017(2) 0.020(2) 0.028(2)
C31 0.107(3) 0.105(3) 0.182(5) 0.020(3) 0.049(3) 0.036(3)
C32 0.132(4) 0.113(4) 0.171(5) 0.044(3) 0.070(4) 0.033(3)
C33 0.140(4) 0.104(3) 0.155(4) 0.052(3) 0.053(3) 0.046(3)
C34 0.116(3) 0.091(3) 0.131(3) 0.030(2) 0.031(3) 0.045(2)
C35 0.231(9) 0.182(7) 0.177(7) -0.013(6) 0.032(7) 0.052(6)
N40 0.0785(19) 0.0877(19) 0.094(2) 0.0023(15) -0.0021(15) 0.0050(15)
C40 0.081(2) 0.113(3) 0.115(3) -0.016(2) 0.009(2) 0.006(2)
C41 0.109(3) 0.126(4) 0.135(4) -0.036(3) 0.023(3) 0.009(3)
C42 0.142(4) 0.111(3) 0.103(3) -0.015(3) 0.009(3) 0.000(3)
C43 0.119(4) 0.104(3) 0.119(3) -0.001(3) -0.030(3) -0.010(3)
C44 0.089(3) 0.094(3) 0.122(3) 0.001(2) -0.014(2) 0.007(2)
C45 0.215(7) 0.194(7) 0.123(5) -0.062(5) 0.005(5) -0.013(5)
C46 0.303(12) 0.220(9) 0.159(7) -0.045(6) 0.022(7) -0.003(8)
Co2 0.1108(4) 0.0849(3) 0.0639(3) -0.0036(2) 0.0100(2) 0.0170(3)
N3 0.128(3) 0.110(2) 0.0714(19) -0.0050(17) 0.0114(18) 0.024(2)
C3 0.104(3) 0.094(2) 0.075(2) -0.0043(19) 0.0049(19) 0.010(2)
S3 0.233(2) 0.266(2) 0.0966(10) -0.0482(12) 0.0528(12) -0.0098(18)
N4 0.139(3) 0.102(2) 0.0756(19) 0.0006(17) 0.0209(19) 0.029(2)
C4 0.095(2) 0.078(2) 0.071(2) 0.0022(16) 0.0050(17) 0.0181(17)
S4 0.2078(16) 0.1556(12) 0.0836(7) -0.0054(7) 0.0384(9) 0.0494(11)
N50 0.117(2) 0.0842(19) 0.0674(17) 0.0034(14) 0.0019(16) 0.0105(17)
C50 0.120(3) 0.098(3) 0.087(2) 0.016(2) 0.002(2) 0.005(2)
C51 0.116(4) 0.116(3) 0.116(3) 0.011(3) 0.002(3) 0.005(3)
C52 0.115(3) 0.106(3) 0.124(4) -0.021(3) -0.017(3) 0.028(3)
C53 0.148(4) 0.110(3) 0.082(3) -0.011(2) -0.013(3) 0.042(3)
C54 0.131(4) 0.100(3) 0.068(2) 0.0026(19) 0.001(2) 0.022(2)
C55 0.149(6) 0.192(7) 0.218(8) -0.030(6) -0.056(5) 0.034(5)
N60 0.098(2) 0.0825(18) 0.0846(19) -0.0015(15) 0.0065(16) 0.0133(16)
C60 0.107(3) 0.090(3) 0.105(3) 0.004(2) 0.014(2) 0.021(2)
C61 0.117(3) 0.094(3) 0.126(3) -0.007(3) 0.000(3) 0.028(3)
C62 0.144(4) 0.080(3) 0.103(3) -0.006(2) -0.021(3) 0.019(3)
C63 0.137(4) 0.083(3) 0.099(3) 0.005(2) 0.001(3) -0.007(3)
C64 0.103(3) 0.091(3) 0.092(3) 0.001(2) 0.006(2) 0.007(2)
C65 0.230(7) 0.087(3) 0.152(5) 0.005(3) -0.018(5) 0.045(4)
C66 0.244(8) 0.124(4) 0.182(6) 0.005(4) -0.068(6) 0.067(5)
N70 0.110(2) 0.090(2) 0.088(2) -0.0098(16) 0.0076(17) 0.0203(18)
C70 0.124(3) 0.095(3) 0.097(3) -0.016(2) -0.006(2) 0.024(2)
C71 0.143(4) 0.109(3) 0.107(3) -0.015(3) -0.001(3) -0.001(3)
C72 0.110(4) 0.142(4) 0.109(3) 0.013(3) 0.007(3) 0.002(3)
C73 0.108(4) 0.133(4) 0.136(4) 0.006(3) 0.016(3) 0.030(3)
C74 0.118(4) 0.105(3) 0.117(3) -0.013(3) 0.017(3) 0.027(3)
C75 0.128(5) 0.221(7) 0.151(5) -0.020(5) 0.002(4) -0.022(4)
N80 0.118(2) 0.0880(19) 0.0708(17) -0.0016(15) 0.0010(16) 0.0161(17)
C80 0.136(4) 0.128(4) 0.075(2) 0.000(2) 0.007(2) 0.049(3)
C81 0.139(4) 0.145(4) 0.090(3) 0.038(3) 0.019(3) 0.063(3)
C82 0.101(3) 0.100(3) 0.119(3) 0.021(3) 0.008(2) 0.014(2)
C83 0.226(7) 0.087(3) 0.116(4) -0.006(3) -0.024(4) 0.012(3)
C84 0.245(7) 0.084(3) 0.086(3) -0.005(2) -0.024(3) 0.020(3)
C85 0.123(4) 0.204(7) 0.215(7) 0.129(6) -0.006(5) 0.017(4)
C86 0.233(10) 0.150(6) 0.305(13) -0.001(7) 0.075(9) 0.041(6)

loop_
_atom_type_symbol
_atom_type_description
_atom_type_scat_dispersion_real
_atom_type_scat_dispersion_imag
_atom_type_scat_source
C C 0.0033 0.0016 'International Tables Vol C Tables 4.2.6.8 and 6.1.1.4'
H H 0.0000 0.0000 'International Tables Vol C Tables 4.2.6.8 and 6.1.1.4'
Co Co 0.3494 0.9721 'International Tables Vol C Tables 4.2.6.8 and 6.1.1.4'
N N 0.0061 0.0033 'International Tables Vol C Tables 4.2.6.8 and 6.1.1.4'
S S 0.1246 0.1234 'International Tables Vol C Tables 4.2.6.8 and 6.1.1.4'

loop_
_geom_angle_atom_site_label_1
_geom_angle_atom_site_label_2
_geom_angle_atom_site_label_3
_geom_angle
N1 Co1 N2 177.23(13)
N1 Co1 N30 91.14(13)
N2 Co1 N30 89.92(12)
N1 Co1 N40 90.27(13)
N2 Co1 N40 92.29(13)
N30 Co1 N40 89.82(11)
N1 Co1 N20 89.37(13)
N2 Co1 N20 89.57(12)
N30 Co1 N20 179.49(12)
N40 Co1 N20 90.22(11)
N1 Co1 N10 88.09(13)
N2 Co1 N10 89.35(12)
N30 Co1 N10 90.34(11)
N40 Co1 N10 178.36(12)
N20 Co1 N10 89.63(11)
C1 N1 Co1 163.8(3)
N1 C1 S1 179.8(4)
C2 N2 Co1 157.5(3)
N2 C2 S2 177.5(4)
C10 N10 C14 116.2(3)
C10 N10 Co1 121.5(3)
C14 N10 Co1 122.2(3)
N10 C10 C11 123.4(4)
C10 C11 C12 120.5(4)
C13 C12 C11 115.6(4)
C13 C12 C15 121.3(5)
C11 C12 C15 123.1(5)
C14 C13 C12 120.9(4)
N10 C14 C13 123.3(4)
C16 C15 C12 115.3(6)
C24 N20 C20 115.4(3)
C24 N20 Co1 122.4(2)
C20 N20 Co1 122.2(3)
N20 C20 C21 122.8(4)
C20 C21 C22 121.4(4)
C23 C22 C21 115.1(4)
C23 C22 C25 122.2(4)
C21 C22 C25 122.7(4)
C24 C23 C22 120.6(4)
N20 C24 C23 124.6(3)
C26 C25 C22 115.3(5)
C30 N30 C34 115.4(3)
C30 N30 Co1 122.3(3)
C34 N30 Co1 122.2(3)
N30 C30 C31 123.4(4)
C30 C31 C32 120.3(4)
C33 C32 C31 116.5(4)
C33 C32 C35 121.1(5)
C31 C32 C35 121.4(5)
C34 C33 C32 119.8(4)
N30 C34 C33 124.6(4)
C36' C35 C36 40.9(8)
C36' C35 C32 115.4(10)
C36 C35 C32 88.3(9)
C40 N40 C44 116.1(4)
C40 N40 Co1 121.7(3)
C44 N40 Co1 122.2(3)
N40 C40 C41 123.8(4)
C40 C41 C42 120.2(5)
C41 C42 C43 116.2(4)
C41 C42 C45 120.5(6)
C43 C42 C45 123.0(5)
C44 C43 C42 120.5(4)
N40 C44 C43 123.3(4)
C46 C45 C42 110.2(7)
N4 Co2 N3 178.86(15)
N4 Co2 N70 89.91(14)
N3 Co2 N70 88.99(13)
N4 Co2 N50 91.31(14)
N3 Co2 N50 89.78(13)
N70 Co2 N50 178.54(12)
N4 Co2 N60 89.74(13)
N3 Co2 N60 89.96(13)
N70 Co2 N60 91.03(12)
N50 Co2 N60 88.18(12)
N4 Co2 N80 89.98(13)
N3 Co2 N80 90.38(13)
N70 Co2 N80 92.04(13)
N50 Co2 N80 88.76(12)
N60 Co2 N80 176.92(12)
C3 N3 Co2 172.1(4)
N3 C3 S3 178.1(4)
C4 N4 Co2 171.9(4)
N4 C4 S4 178.9(4)
C50 N50 C54 116.1(4)
C50 N50 Co2 122.2(3)
C54 N50 Co2 121.6(3)
N50 C50 C51 124.0(4)
C50 C51 C52 119.6(5)
C53 C52 C51 116.1(5)
C53 C52 C55 121.0(6)
C51 C52 C55 122.9(6)
C54 C53 C52 121.1(4)
N50 C54 C53 123.1(4)
C56' C55 C56 65.9(9)
C56' C55 C52 122.7(9)
C56 C55 C52 119.3(10)
C60 N60 C64 116.4(4)
C60 N60 Co2 120.8(3)
C64 N60 Co2 122.6(3)
N60 C60 C61 123.1(4)
C60 C61 C62 121.3(5)
C61 C62 C63 115.6(4)
C61 C62 C65 122.6(6)
C63 C62 C65 121.7(5)
C62 C63 C64 120.8(4)
N60 C64 C63 122.7(4)
C66 C65 C62 114.3(5)
C70 N70 C74 115.7(4)
C70 N70 Co2 121.8(3)
C74 N70 Co2 122.5(3)
N70 C70 C71 123.3(5)
C70 C71 C72 121.2(5)
C73 C72 C71 114.9(5)
C73 C72 C75 120.7(6)
C71 C72 C75 124.5(6)
C72 C73 C74 121.3(5)
N70 C74 C73 123.6(4)
C76' C75 C72 116.2(8)
C76' C75 C76 34.1(7)
C72 C75 C76 110.4(7)
C84 N80 C80 115.0(4)
C84 N80 Co2 120.8(3)
C80 N80 Co2 124.0(3)
N80 C80 C81 123.1(4)
C82 C81 C80 121.8(4)
C83 C82 C81 114.1(4)
C83 C82 C85 115.3(5)
C81 C82 C85 130.6(5)
C82 C83 C84 122.6(5)
N80 C84 C83 123.3(4)
C86 C85 C82 107.9(8)

loop_
_geom_bond_atom_site_label_1
_geom_bond_atom_site_label_2
_geom_bond_distance
Co1 N1 2.071(4)
Co1 N2 2.078(3)
Co1 N30 2.172(3)
Co1 N40 2.185(3)
Co1 N20 2.191(3)
Co1 N10 2.206(3)
N1 C1 1.129(4)
C1 S1 1.594(4)
N2 C2 1.137(4)
C2 S2 1.604(4)
N10 C10 1.326(5)
N10 C14 1.332(5)
C10 C11 1.373(5)
C11 C12 1.379(6)
C12 C13 1.372(6)
C12 C15 1.505(6)
C13 C14 1.367(6)
C15 C16 1.442(9)
N20 C24 1.327(4)
N20 C20 1.335(5)
C20 C21 1.372(6)
C21 C22 1.376(6)
C22 C23 1.370(6)
C22 C25 1.513(7)
C23 C24 1.360(5)
C25 C26 1.439(8)
N30 C30 1.333(5)
N30 C34 1.336(5)
C30 C31 1.360(6)
C31 C32 1.379(7)
C32 C33 1.369(7)
C32 C35 1.621(9)
C33 C34 1.351(6)
C35 C36' 1.285(15)
C35 C36 1.306(14)
N40 C40 1.325(5)
N40 C44 1.336(5)
C40 C41 1.368(6)
C41 C42 1.369(7)
C42 C43 1.377(7)
C42 C45 1.549(7)
C43 C44 1.360(6)
C45 C46 1.368(10)
Co2 N4 2.063(3)
Co2 N3 2.069(3)
Co2 N70 2.188(3)
Co2 N50 2.189(3)
Co2 N60 2.200(3)
Co2 N80 2.203(3)
N3 C3 1.124(4)
C3 S3 1.596(4)
N4 C4 1.137(4)
C4 S4 1.591(4)
N50 C50 1.322(5)
N50 C54 1.331(5)
C50 C51 1.372(6)
C51 C52 1.380(7)
C52 C53 1.364(7)
C52 C55 1.512(8)
C53 C54 1.361(6)
C55 C56' 1.269(13)
C55 C56 1.327(15)
N60 C60 1.333(5)
N60 C64 1.334(5)
C60 C61 1.364(6)
C61 C62 1.366(7)
C62 C63 1.374(7)
C62 C65 1.499(7)
C63 C64 1.378(6)
C65 C66 1.444(8)
N70 C70 1.323(5)
N70 C74 1.333(5)
C70 C71 1.365(7)
C71 C72 1.381(7)
C72 C73 1.360(7)
C72 C75 1.524(8)
C73 C74 1.364(7)
C75 C76' 1.415(15)
C75 C76 1.596(15)
N80 C84 1.320(5)
N80 C80 1.324(5)
C80 C81 1.371(6)
C81 C82 1.367(7)
C82 C83 1.335(7)
C82 C85 1.611(8)
C83 C84 1.369(7)
C85 C86 1.370(11)
